data_7200075
loop_
_publ_author_name
'Kendrick, John'
'Gourlay, Matthew D.'
'Neumann, Marcus A.'
'Leusen, Frank J. J.'

_publ_section_title
;
 Predicting spontaneous racemate resolution using recent developments in
 crystal structure prediction
;
_journal_issue 11
_journal_name_full CrystEngComm
_journal_page_first 2391
_journal_page_last 2399
_journal_paper_doi 10.1039/b909038j
_journal_volume 11
_journal_year 2009
_space_group_IT_number 14
_symmetry_cell_setting monoclinic
_symmetry_Int_Tables_number 14
_symmetry_space_group_name_Hall '-P 2ybc'
_symmetry_space_group_name_H-M 'P 1 21/c 1'
_cell_angle_alpha 90.000000
_cell_angle_beta 150.981687
_cell_angle_gamma 90.000000
_cell_length_a 7.927975
_cell_length_b 14.495426
_cell_length_c 9.172165
_cell_volume 511.313
_cod_data_source_file 4HMO_racemic.cif
_cod_data_source_block 4HMO_R_8
_cod_original_sg_symbol_H-M 'P 2_1/c'
_cod_struct_determination_method theoretical
_cod_database_code 7200075

loop_
_symmetry_equiv_pos_site_id
_symmetry_equiv_pos_as_xyz
1 x,y,z
2 -x,y+1/2,-z+1/2
3 -x,-y,-z
4 x,-y+1/2,z+1/2

loop_
_atom_site_label
_atom_site_type_symbol
_atom_site_fract_x
_atom_site_fract_y
_atom_site_fract_z
C46 C -0.213911 0.400005 1.072127
C47 C -0.234096 0.308708 0.972290
O48 O -0.005290 0.323053 1.019167
C49 C 0.213366 0.393488 1.217066
N50 N 0.121903 0.434001 1.274055
O51 O 0.458851 0.414086 1.320215
C52 C -0.224816 0.390725 1.228723
O53 O -0.567558 0.364036 1.011216
H54 H -0.421775 0.447445 0.880686
H55 H -0.582973 0.375071 1.105826
H56 H -0.492044 0.291938 0.735736
H57 H 0.241934 0.493842 1.399201
H58 H -0.029498 0.340268 1.413273
H59 H -0.129336 0.250394 1.113887
H60 H -0.157288 0.458205 1.327405
